data_7006470
loop_
_publ_author_name
'Mochida, Tomoyuki'
'Okazawa, Kazuya'
'Horikoshi, Ryo'

_publ_section_title
;
 Metal complexes from 1,1'-di(pyrazinyl)ferrocene: coordination
 polymers and bridged diferrocenes.
;
_journal_issue 5
_journal_name_full 'Dalton transactions (Cambridge, England : 2003)'
_journal_page_first 693
_journal_page_last 704
_journal_paper_doi 10.1039/b511286a
_journal_year 2006
_chemical_formula_moiety 'C54 H42 Cu4 Fe3 I4 N12 '
_chemical_formula_sum 'C54 H42 Cu4 Fe3 I4 N12'
_chemical_formula_weight 1788.35
_space_group_IT_number 2
_symmetry_cell_setting triclinic
_symmetry_Int_Tables_number 2
_symmetry_space_group_name_Hall '-P 1'
_symmetry_space_group_name_H-M 'P -1'
_cell_angle_alpha 93.94(3)
_cell_angle_beta 101.77(3)
_cell_angle_gamma 113.09(5)
_cell_formula_units_Z 1
_cell_length_a 13.156(7)
_cell_length_b 15.380(9)
_cell_length_c 7.529(2)
_cell_measurement_temperature 296.1
_cell_volume 1353.1(13)
_computing_cell_refinement Unknown
_computing_data_collection Unknown
_computing_data_reduction CrystalStructure
_computing_publication_material 'CrystalStructure 3.7.0'
_computing_structure_refinement CRYSTALS
_computing_structure_solution SIR92
_diffrn_measured_fraction_theta_full 1.0003
_diffrn_measured_fraction_theta_max 1.0003
_diffrn_measurement_device_type 'Rigaku AFC5S'
_diffrn_measurement_method \w-2\q
_diffrn_radiation_type 'Mo K\a'
_diffrn_radiation_wavelength 0.7107
_diffrn_reflns_av_R_equivalents 0.018
_diffrn_reflns_limit_h_max 17
_diffrn_reflns_limit_h_min 0
_diffrn_reflns_limit_k_max 18
_diffrn_reflns_limit_k_min -19
_diffrn_reflns_limit_l_max 9
_diffrn_reflns_limit_l_min -9
_diffrn_reflns_number 6475
_diffrn_reflns_theta_full 27.50
_diffrn_reflns_theta_max 27.50
_diffrn_standards_decay_% 1.87
_diffrn_standards_interval_count 150
_diffrn_standards_number 3
_exptl_absorpt_coefficient_mu 4.656
_exptl_absorpt_correction_T_max 0.394
_exptl_absorpt_correction_T_min 0.394
_exptl_absorpt_correction_type psi-scan
_exptl_absorpt_process_details '(North, Phillips & Mathews, 1968)'
_exptl_crystal_colour Plate
_exptl_crystal_density_diffrn 2.195
_exptl_crystal_density_method 'not measured'
_exptl_crystal_description orange
_exptl_crystal_F_000 856.00
_exptl_crystal_size_max 0.50
_exptl_crystal_size_mid 0.40
_exptl_crystal_size_min 0.20
_refine_diff_density_max -0.07
_refine_diff_density_min -0.07
_refine_ls_extinction_coef 146(20)
_refine_ls_extinction_method 'Larson (1970) Crystallographic Computing eq. 22'
_refine_ls_goodness_of_fit_ref 1.001
_refine_ls_hydrogen_treatment mixed
_refine_ls_number_parameters 371
_refine_ls_number_reflns 4230
_refine_ls_R_factor_gt 0.0915
_refine_ls_shift/su_max 0.0034
_refine_ls_structure_factor_coef Fsqd
_refine_ls_weighting_details 'w = 1/[0.0103Fo^2^ + 1.0000\s(Fo^2^)]/(4Fo^2^)'
_refine_ls_weighting_scheme calc
_refine_ls_wR_factor_ref 0.2191
_reflns_number_gt 4227
_reflns_number_total 6476
_reflns_threshold_expression F^2^>2.0\s(F^2^)
_cod_data_source_file b511286a.txt
_cod_data_source_block 4
_cod_original_cell_volume 1353.1(11)
_cod_original_formula_sum 'C54 H42 Cu4 Fe3 I4 N12 '
_cod_database_code 7006470

loop_
_symmetry_equiv_pos_site_id
_symmetry_equiv_pos_as_xyz
1 +X,+Y,+Z
2 -X,-Y,-Z

loop_
_atom_site_label
_atom_site_type_symbol
_atom_site_fract_x
_atom_site_fract_y
_atom_site_fract_z
_atom_site_U_iso_or_equiv
_atom_site_adp_type
_atom_site_occupancy
_atom_site_symmetry_multiplicity
_atom_site_calc_flag
_atom_site_refinement_flags
_atom_site_disorder_assembly
_atom_site_disorder_group
I(1) I 0.58368(6) 0.47076(6) 0.78464(10) 0.0333(2) Uani 1.00 1 d . . .
I(2) I 0.62526(8) 0.36089(6) 1.28843(11) 0.0379(2) Uani 1.00 1 d . . .
Cu(1) Cu 0.40903(18) 0.49461(13) 0.6077(3) 0.0587(5) Uani 1.00 1 d . . .
Cu(2) Cu 0.47841(14) 0.40224(12) 1.0526(2) 0.0428(4) Uani 1.00 1 d . . .
Fe(1) Fe 0.23948(16) 0.01968(12) 0.3720(2) 0.0293(4) Uani 1.00 1 d . . .
Fe(2) Fe 0.0000 0.5000 1.0000 0.032 Uani 1.00 2 d R . .
N(1) N 0.2744(9) 0.3675(7) 0.5025(13) 0.036(2) Uani 1.00 1 d . . .
N(2) N 0.0871(10) 0.1995(8) 0.3103(19) 0.048(3) Uani 1.00 1 d . . .
N(3) N 0.3349(8) 0.2851(6) 0.9196(13) 0.031(2) Uani 1.00 1 d . . .
N(4) N 0.1405(9) 0.1212(8) 0.7415(15) 0.038(2) Uani 1.00 1 d . . .
N(5) N -0.3905(11) 0.2042(9) 0.8409(19) 0.053(3) Uani 1.00 1 d . . .
N(6) N -0.1714(10) 0.2476(8) 1.0483(16) 0.046(3) Uani 1.00 1 d . . .
C(1) C 0.1957(11) 0.2079(8) 0.3351(16) 0.034(3) Uani 1.00 1 d . . .
C(2) C 0.2874(11) 0.2919(8) 0.4312(16) 0.034(3) Uani 1.00 1 d . . .
C(3) C 0.1653(12) 0.3591(10) 0.4795(19) 0.041(3) Uani 1.00 1 d . . .
C(4) C 0.0755(12) 0.2758(11) 0.385(2) 0.046(4) Uani 1.00 1 d . . .
C(5) C 0.2149(11) 0.1271(8) 0.2523(15) 0.034(3) Uani 1.00 1 d . . .
C(6) C 0.3185(13) 0.1250(9) 0.2314(18) 0.045(3) Uani 1.00 1 d . . .
C(7) C 0.2918(16) 0.0343(11) 0.132(2) 0.053(4) Uani 1.00 1 d . . .
C(8) C 0.1700(15) -0.0210(9) 0.0928(18) 0.048(3) Uani 1.00 1 d . . .
C(9) C 0.1232(12) 0.0341(9) 0.1666(18) 0.043(3) Uani 1.00 1 d . . .
C(10) C 0.2411(9) 0.1259(7) 0.7419(13) 0.027(2) Uani 1.00 1 d . . .
C(11) C 0.3417(10) 0.2082(8) 0.8326(14) 0.030(2) Uani 1.00 1 d . . .
C(12) C 0.2324(11) 0.2796(10) 0.9186(17) 0.037(3) Uani 1.00 1 d . . .
C(13) C 0.1342(11) 0.1982(10) 0.8281(19) 0.043(3) Uani 1.00 1 d . . .
C(14) C 0.2487(9) 0.0423(7) 0.6470(15) 0.027(2) Uani 1.00 1 d . . .
C(15) C 0.3509(11) 0.0352(9) 0.6189(17) 0.036(3) Uani 1.00 1 d . . .
C(16) C 0.3177(13) -0.0571(9) 0.5125(18) 0.043(3) Uani 1.00 1 d . . .
C(17) C 0.1936(12) -0.1061(9) 0.4746(18) 0.040(3) Uani 1.00 1 d . . .
C(18) C 0.1532(11) -0.0446(7) 0.5546(17) 0.035(3) Uani 1.00 1 d . . .
C(19) C -0.1888(11) 0.2912(9) 0.9056(17) 0.037(3) Uani 1.00 1 d . . .
C(20) C -0.3011(12) 0.2682(10) 0.799(2) 0.047(3) Uani 1.00 1 d . . .
C(21) C -0.3727(14) 0.1643(10) 0.982(2) 0.053(4) Uani 1.00 1 d . . .
C(22) C -0.2609(15) 0.1858(11) 1.089(2) 0.057(4) Uani 1.00 1 d . . .
C(23) C -0.0862(12) 0.3633(8) 0.8621(17) 0.038(3) Uani 1.00 1 d . . .
C(24) C 0.0289(11) 0.3798(10) 0.943(2) 0.043(3) Uani 1.00 1 d . . .
C(25) C 0.1003(12) 0.4571(12) 0.8699(19) 0.048(4) Uani 1.00 1 d . . .
C(26) C 0.0302(13) 0.4872(11) 0.7454(18) 0.048(4) Uani 1.00 1 d . . .
C(27) C -0.0879(13) 0.4304(10) 0.7370(17) 0.045(3) Uani 1.00 1 d . . .
H(2) H 0.3623 0.2955 0.4465 17.962 Uiso 1.00 1 c R . .
H(3) H 0.1513 0.4109 0.5285 0.039 Uiso 1.00 1 c R . .
H(4) H 0.0003 0.2719 0.3725 0.050 Uiso 1.00 1 c R . .
H(6) H 0.3925 0.1756 0.2754 0.122 Uiso 1.00 1 c R . .
H(7) H 0.3451 0.0130 0.0986 0.058 Uiso 1.00 1 c R . .
H(8) H 0.1295 -0.0851 0.0293 0.091 Uiso 1.00 1 c R . .
H(9) H 0.0446 0.0152 0.1607 0.044 Uiso 1.00 1 c R . .
H(11) H 0.4145 0.2092 0.8324 0.075 Uiso 1.00 1 c R . .
H(12) H 0.2250 0.3319 0.9804 0.001 Uiso 1.00 1 c R . .
H(13) H 0.0614 0.1970 0.8278 0.070 Uiso 1.00 1 c R . .
H(15) H 0.4266 0.0834 0.6620 0.036 Uiso 1.00 1 c R . .
H(16) H 0.3669 -0.0814 0.4726 0.050 Uiso 1.00 1 c R . .
H(17) H 0.1475 -0.1683 0.4049 0.126 Uiso 1.00 1 c R . .
H(18) H 0.0754 -0.0588 0.5490 0.140 Uiso 1.00 1 c R . .
H(20) H -0.3119 0.2991 0.6962 0.054 Uiso 1.00 1 c R . .
H(21) H -0.4363 0.1191 1.0161 0.181 Uiso 1.00 1 c R . .
H(22) H -0.2514 0.1545 1.1914 0.068 Uiso 1.00 1 c R . .
H(24) H 0.0536 0.3459 1.0307 0.021 Uiso 1.00 1 c R . .
H(25) H 0.1815 0.4844 0.9012 -0.003 Uiso 1.00 1 c R . .
H(26) H 0.0574 0.5385 0.6798 0.070 Uiso 1.00 1 c R . .
H(27) H -0.1528 0.4347 0.6626 0.011 Uiso 1.00 1 c R . .

loop_
_atom_site_aniso_label
_atom_site_aniso_U_11
_atom_site_aniso_U_22
_atom_site_aniso_U_33
_atom_site_aniso_U_12
_atom_site_aniso_U_13
_atom_site_aniso_U_23
I(1) 0.0452(5) 0.0373(4) 0.0233(4) 0.0203(3) 0.0141(3) 0.0076(2)
I(2) 0.0525(5) 0.0384(4) 0.0288(4) 0.0254(3) 0.0100(3) 0.0044(3)
Cu(1) 0.0558(12) 0.0408(9) 0.0678(13) 0.0218(9) -0.0055(10) -0.0129(9)
Cu(2) 0.0429(9) 0.0411(9) 0.0360(8) 0.0122(7) 0.0060(7) -0.0036(7)
Fe(1) 0.0421(10) 0.0235(7) 0.0204(7) 0.0111(7) 0.0092(6) 0.0041(5)
Fe(2) 0.0347(13) 0.0382(13) 0.0228(11) 0.0141(10) 0.0088(9) 0.0072(9)
N(1) 0.053(6) 0.026(4) 0.023(4) 0.014(4) 0.006(4) 0.003(3)
N(2) 0.047(6) 0.032(5) 0.056(7) 0.012(5) 0.004(5) 0.004(5)
N(3) 0.041(5) 0.024(4) 0.022(4) 0.003(4) 0.012(4) 0.006(3)
N(4) 0.044(6) 0.043(6) 0.029(5) 0.018(5) 0.013(4) 0.003(4)
N(5) 0.047(7) 0.054(7) 0.057(8) 0.021(6) 0.011(6) 0.009(6)
N(6) 0.049(7) 0.050(6) 0.041(6) 0.023(5) 0.008(5) 0.018(5)
C(1) 0.041(6) 0.033(6) 0.027(5) 0.013(5) 0.012(5) 0.010(4)
C(2) 0.045(7) 0.034(6) 0.027(5) 0.019(5) 0.012(5) 0.012(4)
C(3) 0.045(7) 0.051(7) 0.036(6) 0.027(6) 0.013(5) 0.014(5)
C(4) 0.040(7) 0.053(8) 0.048(8) 0.019(6) 0.013(6) 0.011(6)
C(5) 0.047(7) 0.032(6) 0.017(4) 0.010(5) 0.008(4) 0.003(4)
C(6) 0.068(9) 0.029(6) 0.035(6) 0.009(6) 0.026(6) 0.010(5)
C(7) 0.094(12) 0.054(8) 0.037(7) 0.046(8) 0.037(8) 0.019(6)
C(8) 0.082(10) 0.023(5) 0.027(6) 0.011(6) 0.010(6) -0.001(4)
C(9) 0.050(8) 0.032(6) 0.029(6) 0.004(5) -0.004(5) 0.007(5)
C(10) 0.035(6) 0.017(4) 0.013(4) -0.003(4) 0.004(4) -0.001(3)
C(11) 0.035(6) 0.036(6) 0.016(4) 0.014(5) 0.002(4) 0.004(4)
C(12) 0.044(7) 0.048(7) 0.028(5) 0.028(6) 0.009(5) 0.001(5)
C(13) 0.044(7) 0.054(8) 0.041(7) 0.025(6) 0.019(6) 0.005(6)
C(14) 0.031(5) 0.026(5) 0.026(5) 0.009(4) 0.010(4) 0.009(4)
C(15) 0.043(7) 0.040(6) 0.034(6) 0.025(5) 0.009(5) 0.008(5)
C(16) 0.068(9) 0.036(6) 0.033(6) 0.030(6) 0.009(6) 0.010(5)
C(17) 0.058(8) 0.032(6) 0.034(6) 0.017(5) 0.019(6) 0.018(5)
C(18) 0.039(6) 0.015(4) 0.033(6) -0.006(4) 0.006(5) -0.001(4)
C(19) 0.046(7) 0.043(7) 0.027(5) 0.027(5) 0.005(5) -0.002(5)
C(20) 0.039(7) 0.048(8) 0.048(8) 0.018(6) 0.000(6) 0.003(6)
C(21) 0.056(9) 0.030(6) 0.066(10) 0.010(6) 0.021(8) 0.004(6)
C(22) 0.071(10) 0.046(8) 0.053(9) 0.026(7) 0.010(8) 0.014(7)
C(23) 0.057(8) 0.028(5) 0.029(5) 0.016(5) 0.014(5) 0.004(4)
C(24) 0.040(7) 0.049(7) 0.045(7) 0.021(6) 0.015(6) 0.012(6)
C(25) 0.045(8) 0.070(10) 0.034(7) 0.026(7) 0.017(6) 0.003(6)
C(26) 0.066(9) 0.048(8) 0.028(6) 0.017(7) 0.024(6) -0.002(5)
C(27) 0.066(9) 0.046(7) 0.023(5) 0.019(6) 0.017(6) 0.014(5)

loop_
_atom_type_symbol
_atom_type_description
_atom_type_scat_dispersion_real
_atom_type_scat_dispersion_imag
_atom_type_scat_source
C C 0.003 0.002
;
International Tables for Crystallography
(1992, Vol. C, Tables 4.2.6.8 and 6.1.1.4)
;
H H 0.000 0.000
;
International Tables for Crystallography
(1992, Vol. C, Table 6.1.1.4)
;
Cu Cu 0.320 1.265
;
International Tables for Crystallography
(1992, Vol. C, Tables 4.2.6.8 and 6.1.1.4)
;
Fe Fe 0.346 0.844
;
International Tables for Crystallography
(1992, Vol. C, Tables 4.2.6.8 and 6.1.1.4)
;
I I -0.474 1.812
;
International Tables for Crystallography
(1992, Vol. C, Tables 4.2.6.8 and 6.1.1.4)
;
N N 0.006 0.003
;
International Tables for Crystallography
(1992, Vol. C, Tables 4.2.6.8 and 6.1.1.4)
;

loop_
_geom_angle_atom_site_label_1
_geom_angle_atom_site_label_2
_geom_angle_atom_site_label_3
_geom_angle
_geom_angle_publ_flag
_geom_angle_site_symmetry_1
_geom_angle_site_symmetry_2
_geom_angle_site_symmetry_3
Cu(1) I(1) Cu(2) 91.81(7) ? . . .
Cu(1) I(1) Cu(2) 61.45(6) ? . . 66702
Cu(2) I(1) Cu(2) 67.87(6) ? . . 66702
Cu(1) I(2) Cu(2) 62.79(6) ? 66702 . .
I(1) Cu(1) I(2) 120.27(7) ? . . 66702
I(1) Cu(1) Cu(2) 61.50(6) ? . . 66702
I(1) Cu(1) N(1) 111.2(3) ? . . .
I(2) Cu(1) Cu(2) 60.57(7) ? 66702 . 66702
I(2) Cu(1) N(1) 119.6(4) ? 66702 . .
Cu(2) Cu(1) N(1) 135.8(3) ? 66702 . .
I(1) Cu(2) I(1) 112.13(7) ? . . 66702
I(1) Cu(2) I(2) 105.75(7) ? . . .
I(1) Cu(2) Cu(1) 114.02(7) ? . . 66702
I(1) Cu(2) N(3) 104.8(3) ? . . .
I(1) Cu(2) I(2) 112.15(6) ? 66702 . .
I(1) Cu(2) Cu(1) 57.05(6) ? 66702 . 66702
I(1) Cu(2) N(3) 108.5(3) ? 66702 . .
I(2) Cu(2) Cu(1) 56.64(6) ? . . 66702
I(2) Cu(2) N(3) 113.3(3) ? . . .
Cu(1) Cu(2) N(3) 141.2(3) ? 66702 . .
C(5) Fe(1) C(6) 40.6(6) ? . . .
C(5) Fe(1) C(7) 67.8(7) ? . . .
C(5) Fe(1) C(8) 68.1(5) ? . . .
C(5) Fe(1) C(9) 41.9(4) ? . . .
C(5) Fe(1) C(14) 109.9(5) ? . . .
C(5) Fe(1) C(15) 126.3(4) ? . . .
C(5) Fe(1) C(16) 161.6(5) ? . . .
C(5) Fe(1) C(17) 156.4(6) ? . . .
C(5) Fe(1) C(18) 122.7(6) ? . . .
C(6) Fe(1) C(7) 40.3(6) ? . . .
C(6) Fe(1) C(8) 68.6(5) ? . . .
C(6) Fe(1) C(9) 69.3(5) ? . . .
C(6) Fe(1) C(14) 123.9(4) ? . . .
C(6) Fe(1) C(15) 108.8(5) ? . . .
C(6) Fe(1) C(16) 123.7(6) ? . . .
C(6) Fe(1) C(17) 159.8(7) ? . . .
C(6) Fe(1) C(18) 159.2(6) ? . . .
C(7) Fe(1) C(8) 41.0(6) ? . . .
C(7) Fe(1) C(9) 67.9(7) ? . . .
C(7) Fe(1) C(14) 158.6(5) ? . . .
C(7) Fe(1) C(15) 121.6(6) ? . . .
C(7) Fe(1) C(16) 106.1(7) ? . . .
C(7) Fe(1) C(17) 122.4(6) ? . . .
C(7) Fe(1) C(18) 158.5(4) ? . . .
C(8) Fe(1) C(9) 39.3(7) ? . . .
C(8) Fe(1) C(14) 159.7(6) ? . . .
C(8) Fe(1) C(15) 156.1(7) ? . . .
C(8) Fe(1) C(16) 119.4(6) ? . . .
C(8) Fe(1) C(17) 104.7(5) ? . . .
C(8) Fe(1) C(18) 121.6(5) ? . . .
C(9) Fe(1) C(14) 125.6(6) ? . . .
C(9) Fe(1) C(15) 164.0(6) ? . . .
C(9) Fe(1) C(16) 153.7(4) ? . . .
C(9) Fe(1) C(17) 118.4(5) ? . . .
C(9) Fe(1) C(18) 106.4(5) ? . . .
C(14) Fe(1) C(15) 41.3(6) ? . . .
C(14) Fe(1) C(16) 69.1(6) ? . . .
C(14) Fe(1) C(17) 68.7(5) ? . . .
C(14) Fe(1) C(18) 41.1(3) ? . . .
C(15) Fe(1) C(16) 40.8(5) ? . . .
C(15) Fe(1) C(17) 69.2(4) ? . . .
C(15) Fe(1) C(18) 69.5(5) ? . . .
C(16) Fe(1) C(17) 41.6(6) ? . . .
C(16) Fe(1) C(18) 69.4(6) ? . . .
C(17) Fe(1) C(18) 40.5(6) ? . . .
C(23) Fe(2) C(23) 180.0(8) ? . . 56702
C(23) Fe(2) C(24) 40.7(5) ? . . .
C(23) Fe(2) C(24) 139.3(5) ? . . 56702
C(23) Fe(2) C(25) 68.1(6) ? . . .
C(23) Fe(2) C(25) 111.9(6) ? . . 56702
C(23) Fe(2) C(26) 68.2(5) ? . . .
C(23) Fe(2) C(26) 111.8(5) ? . . 56702
C(23) Fe(2) C(27) 41.5(5) ? . . .
C(23) Fe(2) C(27) 138.5(5) ? . . 56702
C(23) Fe(2) C(24) 139.3(5) ? 56702 . .
C(23) Fe(2) C(24) 40.7(5) ? 56702 . 56702
C(23) Fe(2) C(25) 111.9(6) ? 56702 . .
C(23) Fe(2) C(25) 68.1(6) ? 56702 . 56702
C(23) Fe(2) C(26) 111.8(5) ? 56702 . .
C(23) Fe(2) C(26) 68.2(5) ? 56702 . 56702
C(23) Fe(2) C(27) 138.5(5) ? 56702 . .
C(23) Fe(2) C(27) 41.5(5) ? 56702 . 56702
C(24) Fe(2) C(24) 180.0(8) ? . . 56702
C(24) Fe(2) C(25) 40.4(6) ? . . .
C(24) Fe(2) C(25) 139.6(6) ? . . 56702
C(24) Fe(2) C(26) 67.9(6) ? . . .
C(24) Fe(2) C(26) 112.1(6) ? . . 56702
C(24) Fe(2) C(27) 69.6(6) ? . . .
C(24) Fe(2) C(27) 110.4(6) ? . . 56702
C(24) Fe(2) C(25) 139.6(6) ? 56702 . .
C(24) Fe(2) C(25) 40.4(6) ? 56702 . 56702
C(24) Fe(2) C(26) 112.1(6) ? 56702 . .
C(24) Fe(2) C(26) 67.9(6) ? 56702 . 56702
C(24) Fe(2) C(27) 110.4(6) ? 56702 . .
C(24) Fe(2) C(27) 69.6(6) ? 56702 . 56702
C(25) Fe(2) C(25) 180.0(8) ? . . 56702
C(25) Fe(2) C(26) 40.1(7) ? . . .
C(25) Fe(2) C(26) 139.9(7) ? . . 56702
C(25) Fe(2) C(27) 69.0(6) ? . . .
C(25) Fe(2) C(27) 111.0(6) ? . . 56702
C(25) Fe(2) C(26) 139.9(7) ? 56702 . .
C(25) Fe(2) C(26) 40.1(7) ? 56702 . 56702
C(25) Fe(2) C(27) 111.0(6) ? 56702 . .
C(25) Fe(2) C(27) 69.0(6) ? 56702 . 56702
C(26) Fe(2) C(26) 180.0(9) ? . . 56702
C(26) Fe(2) C(27) 41.1(6) ? . . .
C(26) Fe(2) C(27) 138.9(6) ? . . 56702
C(26) Fe(2) C(27) 138.9(6) ? 56702 . .
C(26) Fe(2) C(27) 41.1(6) ? 56702 . 56702
C(27) Fe(2) C(27) 180.0(9) ? . . 56702
Cu(1) N(1) C(2) 121.7(9) ? . . .
Cu(1) N(1) C(3) 121.0(9) ? . . .
C(2) N(1) C(3) 116.7(10) ? . . .
C(1) N(2) C(4) 115.7(10) ? . . .
Cu(2) N(3) C(11) 120.8(8) ? . . .
Cu(2) N(3) C(12) 121.7(9) ? . . .
C(11) N(3) C(12) 117.5(9) ? . . .
C(10) N(4) C(13) 117.6(9) ? . . .
C(20) N(5) C(21) 118.0(14) ? . . .
C(19) N(6) C(22) 117.4(13) ? . . .
N(2) C(1) C(2) 120.6(14) ? . . .
N(2) C(1) C(5) 118.6(9) ? . . .
C(2) C(1) C(5) 120.8(13) ? . . .
N(1) C(2) C(1) 122.9(13) ? . . .
N(1) C(3) C(4) 119.9(15) ? . . .
N(2) C(4) C(3) 124.1(15) ? . . .
Fe(1) C(5) C(1) 128.8(8) ? . . .
Fe(1) C(5) C(6) 70.0(8) ? . . .
Fe(1) C(5) C(9) 68.8(8) ? . . .
C(1) C(5) C(6) 128.9(10) ? . . .
C(1) C(5) C(9) 123.5(13) ? . . .
C(6) C(5) C(9) 107.6(13) ? . . .
Fe(1) C(6) C(5) 69.4(8) ? . . .
Fe(1) C(6) C(7) 70.3(8) ? . . .
C(5) C(6) C(7) 107.7(12) ? . . .
Fe(1) C(7) C(6) 69.4(9) ? . . .
Fe(1) C(7) C(8) 69.5(9) ? . . .
C(6) C(7) C(8) 108.2(18) ? . . .
Fe(1) C(8) C(7) 69.5(8) ? . . .
Fe(1) C(8) C(9) 69.4(7) ? . . .
C(7) C(8) C(9) 108.3(12) ? . . .
Fe(1) C(9) C(5) 69.2(7) ? . . .
Fe(1) C(9) C(8) 71.4(9) ? . . .
C(5) C(9) C(8) 108.2(13) ? . . .
N(4) C(10) C(11) 121.5(12) ? . . .
N(4) C(10) C(14) 118.0(8) ? . . .
C(11) C(10) C(14) 120.5(12) ? . . .
N(3) C(11) C(10) 120.6(12) ? . . .
N(3) C(12) C(13) 121.2(14) ? . . .
N(4) C(13) C(12) 121.5(15) ? . . .
Fe(1) C(14) C(10) 124.1(8) ? . . .
Fe(1) C(14) C(15) 69.5(7) ? . . .
Fe(1) C(14) C(18) 68.6(7) ? . . .
C(10) C(14) C(15) 127.0(9) ? . . .
C(10) C(14) C(18) 125.1(12) ? . . .
C(15) C(14) C(18) 107.8(11) ? . . .
Fe(1) C(15) C(14) 69.1(7) ? . . .
Fe(1) C(15) C(16) 69.9(7) ? . . .
C(14) C(15) C(16) 108.0(10) ? . . .
Fe(1) C(16) C(15) 69.2(9) ? . . .
Fe(1) C(16) C(17) 68.6(9) ? . . .
C(15) C(16) C(17) 107.0(15) ? . . .
Fe(1) C(17) C(16) 69.8(8) ? . . .
Fe(1) C(17) C(18) 68.9(7) ? . . .
C(16) C(17) C(18) 108.4(10) ? . . .
Fe(1) C(18) C(14) 70.3(7) ? . . .
Fe(1) C(18) C(17) 70.5(8) ? . . .
C(14) C(18) C(17) 108.8(12) ? . . .
N(6) C(19) C(20) 120.8(12) ? . . .
N(6) C(19) C(23) 117.2(12) ? . . .
C(20) C(19) C(23) 122.0(13) ? . . .
N(5) C(20) C(19) 120.6(15) ? . . .
N(5) C(21) C(22) 122.0(15) ? . . .
N(6) C(22) C(21) 121.1(16) ? . . .
Fe(2) C(23) C(19) 123.6(11) ? . . .
Fe(2) C(23) C(24) 70.7(7) ? . . .
Fe(2) C(23) C(27) 69.9(6) ? . . .
C(19) C(23) C(24) 125.3(13) ? . . .
C(19) C(23) C(27) 125.1(14) ? . . .
C(24) C(23) C(27) 109.5(12) ? . . .
Fe(2) C(24) C(23) 68.6(9) ? . . .
Fe(2) C(24) C(25) 69.8(10) ? . . .
C(23) C(24) C(25) 107.2(13) ? . . .
Fe(2) C(25) C(24) 69.8(10) ? . . .
Fe(2) C(25) C(26) 69.4(10) ? . . .
C(24) C(25) C(26) 108.3(13) ? . . .
Fe(2) C(26) C(25) 70.6(9) ? . . .
Fe(2) C(26) C(27) 69.6(8) ? . . .
C(25) C(26) C(27) 110.0(13) ? . . .
Fe(2) C(27) C(23) 68.6(6) ? . . .
Fe(2) C(27) C(26) 69.3(7) ? . . .
C(23) C(27) C(26) 104.9(14) ? . . .
N(1) C(2) H(2) 118.6(10) ? . . .
C(1) C(2) H(2) 118.5(14) ? . . .
N(1) C(3) H(3) 120.0(10) ? . . .
C(4) C(3) H(3) 120.0(16) ? . . .
N(2) C(4) H(4) 117.9(12) ? . . .
C(3) C(4) H(4) 118.0(17) ? . . .
Fe(1) C(6) H(6) 126.1(11) ? . . .
C(5) C(6) H(6) 126.2(15) ? . . .
C(7) C(6) H(6) 126(2) ? . . .
Fe(1) C(7) H(7) 125.8(14) ? . . .
C(6) C(7) H(7) 125.8(15) ? . . .
C(8) C(7) H(7) 126.0(15) ? . . .
Fe(1) C(8) H(8) 125.8(11) ? . . .
C(7) C(8) H(8) 126(2) ? . . .
C(9) C(8) H(8) 126.0(17) ? . . .
Fe(1) C(9) H(9) 125.9(11) ? . . .
C(5) C(9) H(9) 125.9(16) ? . . .
C(8) C(9) H(9) 125.9(12) ? . . .
N(3) C(11) H(11) 119.7(9) ? . . .
C(10) C(11) H(11) 119.7(13) ? . . .
N(3) C(12) H(12) 119.4(10) ? . . .
C(13) C(12) H(12) 119.4(15) ? . . .
N(4) C(13) H(13) 119.2(11) ? . . .
C(12) C(13) H(13) 119.2(16) ? . . .
Fe(1) C(15) H(15) 126.0(11) ? . . .
C(14) C(15) H(15) 126.0(14) ? . . .
C(16) C(15) H(15) 126.0(17) ? . . .
Fe(1) C(16) H(16) 126.5(11) ? . . .
C(15) C(16) H(16) 126.6(13) ? . . .
C(17) C(16) H(16) 126.4(12) ? . . .
Fe(1) C(17) H(17) 125.7(11) ? . . .
C(16) C(17) H(17) 125.9(17) ? . . .
C(18) C(17) H(17) 125.7(15) ? . . .
Fe(1) C(18) H(18) 125.6(10) ? . . .
C(14) C(18) H(18) 125.6(13) ? . . .
C(17) C(18) H(18) 125.6(10) ? . . .
N(5) C(20) H(20) 119.7(16) ? . . .
C(19) C(20) H(20) 119.7(15) ? . . .
N(5) C(21) H(21) 119.1(16) ? . . .
C(22) C(21) H(21) 118.9(17) ? . . .
N(6) C(22) H(22) 119(2) ? . . .
C(21) C(22) H(22) 119.5(19) ? . . .
Fe(2) C(24) H(24) 126.5(12) ? . . .
C(23) C(24) H(24) 126.5(13) ? . . .
C(25) C(24) H(24) 126.3(14) ? . . .
Fe(2) C(25) H(25) 125.9(12) ? . . .
C(24) C(25) H(25) 125.7(17) ? . . .
C(26) C(25) H(25) 125.9(16) ? . . .
Fe(2) C(26) H(26) 125.0(13) ? . . .
C(25) C(26) H(26) 124.7(15) ? . . .
C(27) C(26) H(26) 125.3(17) ? . . .
Fe(2) C(27) H(27) 127.6(14) ? . . .
C(23) C(27) H(27) 127.6(14) ? . . .
C(26) C(27) H(27) 127.5(14) ? . . .

loop_
_geom_bond_atom_site_label_1
_geom_bond_atom_site_label_2
_geom_bond_distance
_geom_bond_publ_flag
_geom_bond_site_symmetry_1
_geom_bond_site_symmetry_2
I(1) Cu(1) 2.582(2) ? . .
I(2) Cu(2) 2.648(2) ? . .
Cu(1) N(1) 2.021(8) ? . .
Fe(1) C(5) 2.037(14) ? . .
Fe(1) C(6) 2.046(14) ? . .
Fe(1) C(7) 2.058(17) ? . .
Fe(1) C(8) 2.057(12) ? . .
Fe(1) C(9) 2.032(14) ? . .
Fe(1) C(14) 2.047(11) ? . .
Fe(1) C(15) 2.053(13) ? . .
Fe(1) C(16) 2.062(17) ? . .
Fe(1) C(17) 2.046(14) ? . .
Fe(1) C(18) 2.025(13) ? . .
Fe(2) C(23) 2.034(11) ? . .
Fe(2) C(23) 2.034(11) ? . 56702
Fe(2) C(24) 2.062(18) ? . .
Fe(2) C(24) 2.062(18) ? . 56702
Fe(2) C(25) 2.063(19) ? . .
Fe(2) C(25) 2.063(19) ? . 56702
Fe(2) C(26) 2.047(15) ? . .
Fe(2) C(26) 2.047(15) ? . 56702
Fe(2) C(27) 2.051(11) ? . .
Fe(2) C(27) 2.051(11) ? . 56702
N(1) C(2) 1.333(19) ? . .
N(1) C(3) 1.36(2) ? . .
N(2) C(1) 1.36(2) ? . .
N(2) C(4) 1.34(2) ? . .
N(3) C(11) 1.356(18) ? . .
N(3) C(12) 1.32(2) ? . .
N(4) C(10) 1.296(19) ? . .
N(4) C(13) 1.35(2) ? . .
N(5) C(20) 1.318(19) ? . .
N(5) C(21) 1.29(2) ? . .
N(6) C(19) 1.334(19) ? . .
N(6) C(22) 1.30(2) ? . .
C(1) C(2) 1.394(14) ? . .
C(1) C(5) 1.48(2) ? . .
C(3) C(4) 1.373(16) ? . .
C(5) C(6) 1.42(2) ? . .
C(5) C(9) 1.456(15) ? . .
C(6) C(7) 1.41(2) ? . .
C(7) C(8) 1.44(2) ? . .
C(8) C(9) 1.37(2) ? . .
C(10) C(11) 1.421(12) ? . .
C(10) C(14) 1.475(18) ? . .
C(12) C(13) 1.398(16) ? . .
C(14) C(15) 1.45(2) ? . .
C(14) C(18) 1.431(13) ? . .
C(15) C(16) 1.436(19) ? . .
C(16) C(17) 1.46(2) ? . .
C(17) C(18) 1.41(2) ? . .
C(19) C(20) 1.42(2) ? . .
C(19) C(23) 1.488(18) ? . .
C(21) C(22) 1.42(2) ? . .
C(23) C(24) 1.43(2) ? . .
C(23) C(27) 1.45(2) ? . .
C(24) C(25) 1.42(2) ? . .
C(25) C(26) 1.41(2) ? . .
C(26) C(27) 1.44(2) ? . .
C(2) H(2) 0.948(15) ? . .
C(3) H(3) 0.952(17) ? . .
C(4) H(4) 0.951(17) ? . .
C(6) H(6) 0.950(12) ? . .
C(7) H(7) 0.95(2) ? . .
C(8) H(8) 0.950(11) ? . .
C(9) H(9) 0.948(15) ? . .
C(11) H(11) 0.951(14) ? . .
C(12) H(12) 0.950(16) ? . .
C(13) H(13) 0.951(17) ? . .
C(15) H(15) 0.951(11) ? . .
C(16) H(16) 0.950(19) ? . .
C(17) H(17) 0.951(11) ? . .
C(18) H(18) 0.950(14) ? . .
C(20) H(20) 0.95(2) ? . .
C(21) H(21) 0.950(16) ? . .
C(22) H(22) 0.95(2) ? . .
C(24) H(24) 0.951(16) ? . .
C(25) H(25) 0.951(14) ? . .
C(26) H(26) 0.949(15) ? . .
C(27) H(27) 0.950(17) ? . .

loop_
_geom_contact_atom_site_label_1
_geom_contact_atom_site_label_2
_geom_contact_distance
_geom_contact_publ_flag
_geom_contact_site_symmetry_1
_geom_contact_site_symmetry_2
I(1) Cu(1) 3.051(2) ? . 66602
I(1) Cu(2) 2.718(2) ? . .
I(1) Cu(2) 2.705(2) ? . 66702
I(2) Cu(1) 2.539(2) ? . 66702
Cu(1) I(1) 3.051(2) ? . 66602
Cu(1) I(2) 2.539(2) ? . 66702
Cu(1) Cu(1) 3.113(3) ? . 66602
Cu(1) Cu(2) 2.703(2) ? . 66702
Cu(2) I(1) 2.718(2) ? . .
Cu(2) I(1) 2.705(2) ? . 66702
Cu(2) Cu(1) 2.703(2) ? . 66702
Cu(2) N(3) 2.031(8) ? . .
Cu(2) C(11) 2.963(10) ? . .
Cu(2) C(12) 2.944(12) ? . .
N(2) C(18) 3.527(18) ? . 55602
N(3) Cu(2) 2.031(8) ? . .
N(3) C(6) 3.494(18) ? . 55601
N(4) C(9) 3.569(18) ? . 55601
N(4) C(9) 3.595(18) ? . 55602
N(5) C(11) 3.53(2) ? . 45501
N(5) C(15) 3.358(15) ? . 45501
N(6) C(4) 3.544(19) ? . 55601
N(6) C(8) 3.58(2) ? . 55602
C(1) C(12) 3.459(19) ? . 55401
C(4) N(6) 3.544(19) ? . 55401
C(5) C(12) 3.534(19) ? . 55401
C(5) C(13) 3.540(19) ? . 55401
C(6) N(3) 3.494(18) ? . 55401
C(6) C(11) 3.368(18) ? . 55401
C(7) C(10) 3.40(2) ? . 55401
C(7) C(11) 3.57(2) ? . 55401
C(7) C(14) 3.596(19) ? . 55401
C(7) C(22) 3.50(2) ? . 55602
C(8) N(6) 3.58(2) ? . 55602
C(8) C(22) 3.51(2) ? . 55602
C(9) N(4) 3.569(18) ? . 55401
C(9) N(4) 3.595(18) ? . 55602
C(9) C(9) 3.400(18) ? . 55502
C(10) C(7) 3.40(2) ? . 55601
C(11) Cu(2) 2.963(10) ? . .
C(11) N(5) 3.53(2) ? . 65501
C(11) C(6) 3.368(18) ? . 55601
C(11) C(7) 3.57(2) ? . 55601
C(12) Cu(2) 2.944(12) ? . .
C(12) C(1) 3.459(19) ? . 55601
C(12) C(5) 3.534(19) ? . 55601
C(13) C(5) 3.540(19) ? . 55601
C(14) C(7) 3.596(19) ? . 55601
C(15) N(5) 3.358(15) ? . 65501
C(18) N(2) 3.527(18) ? . 55602
C(22) C(7) 3.50(2) ? . 55602
C(22) C(8) 3.51(2) ? . 55602
I(1) H(20) 3.504(18) ? . 65501
I(1) H(25) 3.2771(7) ? . 66702
I(2) H(3) 3.5285(7) ? . 66702
I(2) H(6) 3.2407(8) ? . 55601
I(2) H(20) 3.316(16) ? . 65601
I(2) H(25) 3.3717(8) ? . 66702
I(2) H(27) 3.3697(7) ? . 65601
Cu(1) H(2) 3.5641(19) ? . 66602
Cu(2) H(11) 3.0105(17) ? . .
Cu(2) H(12) 2.9892(18) ? . .
N(2) H(8) 3.198(11) ? . 55502
N(2) H(13) 3.575(14) ? . 55401
N(2) H(18) 2.826(12) ? . 55602
N(2) H(24) 3.279(14) ? . 55401
N(3) H(6) 3.373(10) ? . 55601
N(4) H(9) 2.794(11) ? . 55602
N(4) H(18) 2.968(10) ? . 55602
N(5) H(11) 2.584(16) ? . 45501
N(5) H(15) 2.425(10) ? . 45501
N(5) H(16) 3.064(16) ? . 55602
N(6) H(4) 2.857(12) ? . 55601
N(6) H(8) 2.811(15) ? . 55602
C(1) H(12) 3.387(13) ? . 55401
C(2) H(12) 3.482(12) ? . 55401
C(3) H(24) 3.356(13) ? . 55401
C(3) H(25) 3.522(15) ? . .
C(3) H(27) 3.468(17) ? . 56602
C(4) H(17) 3.503(16) ? . 55602
C(4) H(18) 3.279(15) ? . 55602
C(4) H(24) 2.951(16) ? . 55401
C(7) H(22) 3.45(2) ? . 55602
C(8) H(9) 3.106(17) ? . 55502
C(8) H(13) 3.384(15) ? . 55602
C(8) H(22) 3.46(2) ? . 55602
C(9) H(9) 2.781(12) ? . 55502
C(9) H(13) 3.438(12) ? . 55602
C(11) H(6) 3.376(11) ? . 55601
C(12) H(24) 3.140(17) ? . .
C(12) H(25) 3.473(17) ? . .
C(13) H(9) 3.221(13) ? . 55602
C(13) H(17) 3.596(15) ? . 55602
C(13) H(18) 3.405(12) ? . 55602
C(13) H(24) 3.269(18) ? . .
C(14) H(7) 3.503(11) ? . 55601
C(14) H(22) 3.35(2) ? . 55702
C(15) H(21) 3.416(11) ? . 65501
C(15) H(22) 3.26(2) ? . 55702
C(16) H(22) 2.86(2) ? . 55702
C(17) H(4) 3.292(13) ? . 55602
C(17) H(13) 3.341(13) ? . 55602
C(17) H(22) 2.72(2) ? . 55702
C(18) H(4) 3.432(11) ? . 55602
C(18) H(13) 3.509(10) ? . 55602
C(18) H(22) 3.06(2) ? . 55702
C(19) H(8) 3.592(16) ? . 55602
C(19) H(17) 3.171(15) ? . 55602
C(20) H(11) 3.555(16) ? . 45501
C(20) H(15) 3.474(12) ? . 45501
C(20) H(16) 3.115(15) ? . 55602
C(20) H(17) 3.489(19) ? . 55602
C(21) H(7) 2.928(18) ? . 55602
C(21) H(11) 3.150(19) ? . 45501
C(21) H(15) 2.957(15) ? . 45501
C(21) H(16) 3.597(19) ? . 55602
C(22) H(4) 3.343(16) ? . 55601
C(22) H(7) 2.947(16) ? . 55602
C(22) H(8) 2.95(2) ? . 55602
C(23) H(17) 3.209(13) ? . 55602
C(24) H(12) 2.915(18) ? . .
C(24) H(13) 3.099(17) ? . .
C(25) H(3) 2.897(16) ? . .
C(25) H(12) 3.04(2) ? . .
C(26) H(3) 2.975(19) ? . .
C(26) H(26) 3.114(13) ? . 56602
C(27) H(3) 3.498(16) ? . 56602
C(27) H(26) 3.287(14) ? . 56602
H(2) Cu(1) 3.5641(19) ? . 66602
H(3) I(2) 3.5285(7) ? . 66702
H(3) C(25) 2.897(16) ? . .
H(3) C(26) 2.975(19) ? . .
H(3) C(27) 3.498(16) ? . 56602
H(3) H(25) 2.841 ? . .
H(3) H(26) 2.975 ? . .
H(3) H(26) 3.270 ? . 56602
H(3) H(27) 2.855 ? . 56602
H(4) N(6) 2.857(12) ? . 55401
H(4) C(17) 3.292(13) ? . 55602
H(4) C(18) 3.432(10) ? . 55602
H(4) C(22) 3.343(16) ? . 55401
H(4) H(17) 2.897 ? . 55602
H(4) H(18) 3.167 ? . 55602
H(4) H(22) 3.035(15) ? . 55401
H(4) H(24) 2.987 ? . 55401
H(4) H(26) 3.317 ? . 56602
H(6) I(2) 3.2407(8) ? . 55401
H(6) N(3) 3.373(10) ? . 55401
H(6) C(11) 3.376(11) ? . 55401
H(6) H(11) 3.463 ? . 55401
H(6) H(21) 3.569 ? . 65401
H(7) C(14) 3.503(11) ? . 55401
H(7) C(21) 2.928(18) ? . 55602
H(7) C(22) 2.947(16) ? . 55602
H(7) H(21) 2.917 ? . 65401
H(7) H(21) 2.899 ? . 55602
H(7) H(22) 2.927(15) ? . 55602
H(8) N(2) 3.198(11) ? . 55502
H(8) N(6) 2.811(15) ? . 55602
H(8) C(19) 3.592(17) ? . 55602
H(8) C(22) 2.95(2) ? . 55602
H(8) H(9) 3.042 ? . 55502
H(8) H(13) 2.897 ? . 55602
H(8) H(22) 2.94(2) ? . 55602
H(9) N(4) 2.794(11) ? . 55602
H(9) C(8) 3.106(17) ? . 55502
H(9) C(9) 2.781(12) ? . 55502
H(9) C(13) 3.221(13) ? . 55602
H(9) H(8) 3.042 ? . 55502
H(9) H(9) 2.389 ? . 55502
H(9) H(13) 3.019 ? . 55602
H(9) H(18) 3.124 ? . 55602
H(11) Cu(2) 3.0105(17) ? . .
H(11) N(5) 2.584(16) ? . 65501
H(11) C(20) 3.555(16) ? . 65501
H(11) C(21) 3.150(19) ? . 65501
H(11) H(6) 3.463 ? . 55601
H(11) H(21) 2.996 ? . 65501
H(12) Cu(2) 2.9892(18) ? . .
H(12) C(1) 3.387(13) ? . 55601
H(12) C(2) 3.482(12) ? . 55601
H(12) C(24) 2.915(18) ? . .
H(12) C(25) 3.04(2) ? . .
H(12) H(24) 2.447 ? . .
H(12) H(25) 2.699 ? . .
H(13) N(2) 3.575(14) ? . 55601
H(13) C(8) 3.384(14) ? . 55602
H(13) C(9) 3.438(12) ? . 55602
H(13) C(17) 3.341(13) ? . 55602
H(13) C(18) 3.509(10) ? . 55602
H(13) C(24) 3.099(17) ? . .
H(13) H(8) 2.897 ? . 55602
H(13) H(9) 3.019 ? . 55602
H(13) H(17) 2.792 ? . 55602
H(13) H(18) 3.145 ? . 55602
H(13) H(24) 2.713 ? . .
H(15) N(5) 2.425(10) ? . 65501
H(15) C(20) 3.474(12) ? . 65501
H(15) C(21) 2.957(15) ? . 65501
H(15) H(16) 3.098 ? . 65602
H(15) H(21) 2.779 ? . 65501
H(16) N(5) 3.064(16) ? . 55602
H(16) C(20) 3.115(15) ? . 55602
H(16) C(21) 3.597(19) ? . 55602
H(16) H(15) 3.098 ? . 65602
H(16) H(16) 3.331 ? . 65602
H(16) H(20) 3.240(16) ? . 55602
H(16) H(22) 3.255(19) ? . 55702
H(17) C(4) 3.503(16) ? . 55602
H(17) C(13) 3.596(15) ? . 55602
H(17) C(19) 3.171(15) ? . 55602
H(17) C(20) 3.489(19) ? . 55602
H(17) C(23) 3.209(13) ? . 55602
H(17) H(4) 2.897 ? . 55602
H(17) H(13) 2.792 ? . 55602
H(17) H(22) 3.023(17) ? . 55702
H(18) N(2) 2.826(12) ? . 55602
H(18) N(4) 2.968(10) ? . 55602
H(18) C(4) 3.279(15) ? . 55602
H(18) C(13) 3.405(11) ? . 55602
H(18) H(4) 3.167 ? . 55602
H(18) H(9) 3.124 ? . 55602
H(18) H(13) 3.145 ? . 55602
H(18) H(18) 3.186 ? . 55602
H(18) H(22) 3.55(2) ? . 55702
H(20) I(1) 3.504(18) ? . 45501
H(20) I(2) 3.316(16) ? . 45401
H(20) H(16) 3.240(16) ? . 55602
H(21) C(15) 3.416(11) ? . 45501
H(21) H(6) 3.569 ? . 45601
H(21) H(7) 2.917 ? . 45601
H(21) H(7) 2.899 ? . 55602
H(21) H(11) 2.996 ? . 45501
H(21) H(15) 2.779 ? . 45501
H(21) H(21) 3.344 ? . 45702
H(22) C(7) 3.45(2) ? . 55602
H(22) C(8) 3.46(2) ? . 55602
H(22) C(14) 3.35(2) ? . 55702
H(22) C(15) 3.26(2) ? . 55702
H(22) C(16) 2.86(2) ? . 55702
H(22) C(17) 2.72(2) ? . 55702
H(22) C(18) 3.06(2) ? . 55702
H(22) H(4) 3.035(15) ? . 55601
H(22) H(7) 2.927(15) ? . 55602
H(22) H(8) 2.94(2) ? . 55602
H(22) H(16) 3.255(19) ? . 55702
H(22) H(17) 3.023(17) ? . 55702
H(22) H(18) 3.55(2) ? . 55702
H(24) N(2) 3.279(14) ? . 55601
H(24) C(3) 3.356(13) ? . 55601
H(24) C(4) 2.951(16) ? . 55601
H(24) C(12) 3.140(17) ? . .
H(24) C(13) 3.269(18) ? . .
H(24) H(4) 2.987 ? . 55601
H(24) H(12) 2.447 ? . .
H(24) H(13) 2.713 ? . .
H(25) I(1) 3.2771(7) ? . 66702
H(25) I(2) 3.3717(8) ? . 66702
H(25) C(3) 3.522(15) ? . .
H(25) C(12) 3.473(17) ? . .
H(25) H(3) 2.841 ? . .
H(25) H(12) 2.699 ? . .
H(26) C(26) 3.114(13) ? . 56602
H(26) C(27) 3.287(14) ? . 56602
H(26) H(3) 2.975 ? . .
H(26) H(3) 3.270 ? . 56602
H(26) H(4) 3.317 ? . 56602
H(26) H(26) 2.739 ? . 56602
H(26) H(27) 3.075 ? . 56602
H(27) I(2) 3.3697(7) ? . 45401
H(27) C(3) 3.468(17) ? . 56602
H(27) H(3) 2.855 ? . 56602
H(27) H(26) 3.075 ? . 56602

loop_
_geom_torsion_atom_site_label_1
_geom_torsion_atom_site_label_2
_geom_torsion_atom_site_label_3
_geom_torsion_atom_site_label_4
_geom_torsion
_geom_torsion_publ_flag
_geom_torsion_site_symmetry_1
_geom_torsion_site_symmetry_2
_geom_torsion_site_symmetry_3
_geom_torsion_site_symmetry_4
Cu(1) I(1) Cu(2) I(1) -58.06(7) ? . . . 66702
Cu(1) I(1) Cu(2) I(2) 179.42(6) ? . . . .
Cu(1) I(1) Cu(2) N(3) 59.4(3) ? . . . .
Cu(1) I(1) Cu(2) Cu(1) -120.57(10) ? . . . 66702
Cu(2) I(1) Cu(1) N(1) -68.2(3) ? . . . .
Cu(2) I(1) Cu(1) I(2) 78.90(10) ? . . . 66702
Cu(2) I(1) Cu(1) Cu(2) 63.50(6) ? . . . 66702
Cu(1) I(1) Cu(2) I(1) 105.07(8) ? . . 66702 66702
Cu(1) I(1) Cu(2) I(2) -13.74(6) ? . . 66702 66702
Cu(1) I(1) Cu(2) N(3) -139.7(3) ? . . 66702 66702
Cu(2) I(1) Cu(1) N(1) -131.7(3) ? 66702 . . .
Cu(2) I(1) Cu(1) I(2) 15.40(8) ? 66702 . . 66702
Cu(2) I(1) Cu(2) I(2) -118.81(7) ? . . 66702 66702
Cu(2) I(1) Cu(2) N(3) 115.2(3) ? . . 66702 66702
Cu(2) I(1) Cu(2) Cu(1) -105.07(7) ? . . 66702 .
Cu(2) I(1) Cu(2) I(2) -122.52(6) ? 66702 . . .
Cu(2) I(1) Cu(2) N(3) 117.5(3) ? 66702 . . .
Cu(2) I(1) Cu(2) Cu(1) -62.50(9) ? 66702 . . 66702
Cu(1) I(2) Cu(2) I(1) 108.70(7) ? 66702 . . .
Cu(1) I(2) Cu(2) I(1) -13.81(7) ? 66702 . . 66702
Cu(1) I(2) Cu(2) N(3) -137.1(3) ? 66702 . . .
Cu(2) I(2) Cu(1) I(1) 15.55(8) ? . . 66702 66702
Cu(2) I(2) Cu(1) N(1) -128.8(3) ? . . 66702 66702
I(1) Cu(1) Cu(2) I(1) -101.69(9) ? . . 66702 66702
I(1) Cu(1) Cu(2) I(2) 164.73(7) ? . . 66702 66702
I(1) Cu(1) Cu(2) N(3) 78.3(6) ? . . 66702 66702
I(1) Cu(1) N(1) C(2) -38.7(10) ? . . . .
I(1) Cu(1) N(1) C(3) 150.0(9) ? . . . .
I(2) Cu(1) Cu(2) I(1) -164.73(7) ? 66702 . 66702 .
I(2) Cu(1) Cu(2) I(1) 93.58(9) ? 66702 . 66702 66702
I(2) Cu(1) Cu(2) N(3) -86.4(6) ? 66702 . 66702 66702
I(2) Cu(1) N(1) C(2) 174.0(8) ? 66702 . . .
I(2) Cu(1) N(1) C(3) 2.7(11) ? 66702 . . .
Cu(2) Cu(1) N(1) C(2) -109.1(9) ? 66702 . . .
Cu(2) Cu(1) N(1) C(3) 79.6(11) ? 66702 . . .
N(1) Cu(1) Cu(2) I(1) 91.9(6) ? . . 66702 .
N(1) Cu(1) Cu(2) I(1) -9.8(6) ? . . 66702 66702
N(1) Cu(1) Cu(2) I(2) -103.4(6) ? . . 66702 66702
N(1) Cu(1) Cu(2) N(3) 170.1(8) ? . . 66702 66702
I(1) Cu(2) N(3) C(11) 63.0(9) ? . . . .
I(1) Cu(2) N(3) C(12) -118.9(9) ? . . . .
I(1) Cu(2) N(3) C(11) -177.1(8) ? 66702 . . .
I(1) Cu(2) N(3) C(12) 1.0(10) ? 66702 . . .
I(2) Cu(2) N(3) C(11) -51.8(9) ? . . . .
I(2) Cu(2) N(3) C(12) 126.3(9) ? . . . .
Cu(1) Cu(2) N(3) C(11) -117.0(8) ? 66702 . . .
Cu(1) Cu(2) N(3) C(12) 61.1(12) ? 66702 . . .
C(5) Fe(1) C(6) C(7) -118.6(12) ? . . . .
C(6) Fe(1) C(5) C(1) -124.4(13) ? . . . .
C(6) Fe(1) C(5) C(9) 119.0(11) ? . . . .
C(5) Fe(1) C(7) C(6) 38.1(9) ? . . . .
C(5) Fe(1) C(7) C(8) -81.7(10) ? . . . .
C(7) Fe(1) C(5) C(1) -162.2(12) ? . . . .
C(7) Fe(1) C(5) C(6) -37.8(7) ? . . . .
C(7) Fe(1) C(5) C(9) 81.2(9) ? . . . .
C(5) Fe(1) C(8) C(7) 80.8(10) ? . . . .
C(5) Fe(1) C(8) C(9) -39.2(8) ? . . . .
C(8) Fe(1) C(5) C(1) 153.3(13) ? . . . .
C(8) Fe(1) C(5) C(6) -82.3(8) ? . . . .
C(8) Fe(1) C(5) C(9) 36.8(9) ? . . . .
C(5) Fe(1) C(9) C(8) 118.7(12) ? . . . .
C(9) Fe(1) C(5) C(1) 116.6(15) ? . . . .
C(9) Fe(1) C(5) C(6) -119.0(11) ? . . . .
C(5) Fe(1) C(14) C(10) -1.3(10) ? . . . .
C(5) Fe(1) C(14) C(15) -122.9(7) ? . . . .
C(5) Fe(1) C(14) C(18) 117.4(8) ? . . . .
C(14) Fe(1) C(5) C(1) -5.0(12) ? . . . .
C(14) Fe(1) C(5) C(6) 119.4(7) ? . . . .
C(14) Fe(1) C(5) C(9) -121.6(8) ? . . . .
C(5) Fe(1) C(15) C(14) 78.7(8) ? . . . .
C(5) Fe(1) C(15) C(16) -161.9(9) ? . . . .
C(15) Fe(1) C(5) C(1) -48.5(14) ? . . . .
C(15) Fe(1) C(5) C(6) 75.9(9) ? . . . .
C(15) Fe(1) C(5) C(9) -165.1(9) ? . . . .
C(5) Fe(1) C(16) C(15) 52(2) ? . . . .
C(5) Fe(1) C(16) C(17) 171.4(16) ? . . . .
C(16) Fe(1) C(5) C(1) -89(2) ? . . . .
C(16) Fe(1) C(5) C(6) 36(2) ? . . . .
C(16) Fe(1) C(5) C(9) 154.8(17) ? . . . .
C(5) Fe(1) C(17) C(16) -173.3(11) ? . . . .
C(5) Fe(1) C(17) C(18) -53.1(14) ? . . . .
C(17) Fe(1) C(5) C(1) 77.1(15) ? . . . .
C(17) Fe(1) C(5) C(6) -158.5(12) ? . . . .
C(17) Fe(1) C(5) C(9) -39.5(17) ? . . . .
C(5) Fe(1) C(18) C(14) -83.0(9) ? . . . .
C(5) Fe(1) C(18) C(17) 157.7(6) ? . . . .
C(18) Fe(1) C(5) C(1) 39.0(12) ? . . . .
C(18) Fe(1) C(5) C(6) 163.4(6) ? . . . .
C(18) Fe(1) C(5) C(9) -77.6(9) ? . . . .
C(6) Fe(1) C(7) C(8) -119.8(16) ? . . . .
C(7) Fe(1) C(6) C(5) 118.6(12) ? . . . .
C(6) Fe(1) C(8) C(7) 37.0(11) ? . . . .
C(6) Fe(1) C(8) C(9) -83.0(9) ? . . . .
C(8) Fe(1) C(6) C(5) 80.9(8) ? . . . .
C(8) Fe(1) C(6) C(7) -37.7(11) ? . . . .
C(6) Fe(1) C(9) C(5) -37.4(8) ? . . . .
C(6) Fe(1) C(9) C(8) 81.3(9) ? . . . .
C(9) Fe(1) C(6) C(5) 38.7(7) ? . . . .
C(9) Fe(1) C(6) C(7) -79.9(11) ? . . . .
C(6) Fe(1) C(14) C(10) 41.7(12) ? . . . .
C(6) Fe(1) C(14) C(15) -79.8(10) ? . . . .
C(6) Fe(1) C(14) C(18) 160.5(9) ? . . . .
C(14) Fe(1) C(6) C(5) -81.0(8) ? . . . .
C(14) Fe(1) C(6) C(7) 160.4(10) ? . . . .
C(6) Fe(1) C(15) C(14) 120.4(8) ? . . . .
C(6) Fe(1) C(15) C(16) -120.2(9) ? . . . .
C(15) Fe(1) C(6) C(5) -124.4(7) ? . . . .
C(15) Fe(1) C(6) C(7) 117.0(11) ? . . . .
C(6) Fe(1) C(16) C(15) 79.7(10) ? . . . .
C(6) Fe(1) C(16) C(17) -161.3(8) ? . . . .
C(16) Fe(1) C(6) C(5) -167.2(6) ? . . . .
C(16) Fe(1) C(6) C(7) 74.2(11) ? . . . .
C(6) Fe(1) C(17) C(16) 50.3(16) ? . . . .
C(6) Fe(1) C(17) C(18) 170.5(12) ? . . . .
C(17) Fe(1) C(6) C(5) 154.9(13) ? . . . .
C(17) Fe(1) C(6) C(7) 36.3(19) ? . . . .
C(6) Fe(1) C(18) C(14) -51.4(19) ? . . . .
C(6) Fe(1) C(18) C(17) -170.7(14) ? . . . .
C(18) Fe(1) C(6) C(5) -42.7(17) ? . . . .
C(18) Fe(1) C(6) C(7) -161.3(14) ? . . . .
C(7) Fe(1) C(8) C(9) -120.0(12) ? . . . .
C(8) Fe(1) C(7) C(6) 119.8(16) ? . . . .
C(7) Fe(1) C(9) C(5) -80.8(9) ? . . . .
C(7) Fe(1) C(9) C(8) 37.9(8) ? . . . .
C(9) Fe(1) C(7) C(6) 83.5(11) ? . . . .
C(9) Fe(1) C(7) C(8) -36.3(9) ? . . . .
C(7) Fe(1) C(14) C(10) 78(2) ? . . . .
C(7) Fe(1) C(14) C(15) -43(2) ? . . . .
C(7) Fe(1) C(14) C(18) -162.9(18) ? . . . .
C(14) Fe(1) C(7) C(6) -50(2) ? . . . .
C(14) Fe(1) C(7) C(8) -169.7(16) ? . . . .
C(7) Fe(1) C(15) C(14) 163.0(7) ? . . . .
C(7) Fe(1) C(15) C(16) -77.6(10) ? . . . .
C(15) Fe(1) C(7) C(6) -81.9(12) ? . . . .
C(15) Fe(1) C(7) C(8) 158.3(9) ? . . . .
C(7) Fe(1) C(16) C(15) 120.0(8) ? . . . .
C(7) Fe(1) C(16) C(17) -121.0(8) ? . . . .
C(16) Fe(1) C(7) C(6) -123.6(10) ? . . . .
C(16) Fe(1) C(7) C(8) 116.6(10) ? . . . .
C(7) Fe(1) C(17) C(16) 77.3(10) ? . . . .
C(7) Fe(1) C(17) C(18) -162.6(8) ? . . . .
C(17) Fe(1) C(7) C(6) -166.0(9) ? . . . .
C(17) Fe(1) C(7) C(8) 74.2(12) ? . . . .
C(7) Fe(1) C(18) C(14) 163.0(19) ? . . . .
C(7) Fe(1) C(18) C(17) 44(2) ? . . . .
C(18) Fe(1) C(7) C(6) 161.9(17) ? . . . .
C(18) Fe(1) C(7) C(8) 42(2) ? . . . .
C(8) Fe(1) C(9) C(5) -118.7(12) ? . . . .
C(9) Fe(1) C(8) C(7) 120.0(12) ? . . . .
C(8) Fe(1) C(14) C(10) -81.9(17) ? . . . .
C(8) Fe(1) C(14) C(15) 156.6(15) ? . . . .
C(8) Fe(1) C(14) C(18) 37(2) ? . . . .
C(14) Fe(1) C(8) C(7) 169.2(15) ? . . . .
C(14) Fe(1) C(8) C(9) 49.2(18) ? . . . .
C(8) Fe(1) C(15) C(14) -160.1(11) ? . . . .
C(8) Fe(1) C(15) C(16) -40.6(16) ? . . . .
C(15) Fe(1) C(8) C(7) -51.3(16) ? . . . .
C(15) Fe(1) C(8) C(9) -171.3(11) ? . . . .
C(8) Fe(1) C(16) C(15) 162.4(8) ? . . . .
C(8) Fe(1) C(16) C(17) -78.6(10) ? . . . .
C(16) Fe(1) C(8) C(7) -80.6(11) ? . . . .
C(16) Fe(1) C(8) C(9) 159.4(7) ? . . . .
C(8) Fe(1) C(17) C(16) 118.0(9) ? . . . .
C(8) Fe(1) C(17) C(18) -121.8(8) ? . . . .
C(17) Fe(1) C(8) C(7) -122.9(11) ? . . . .
C(17) Fe(1) C(8) C(9) 117.2(8) ? . . . .
C(8) Fe(1) C(18) C(14) -165.9(9) ? . . . .
C(8) Fe(1) C(18) C(17) 74.8(10) ? . . . .
C(18) Fe(1) C(8) C(7) -163.3(10) ? . . . .
C(18) Fe(1) C(8) C(9) 76.8(9) ? . . . .
C(9) Fe(1) C(14) C(10) -45.8(10) ? . . . .
C(9) Fe(1) C(14) C(15) -167.3(7) ? . . . .
C(9) Fe(1) C(14) C(18) 72.9(9) ? . . . .
C(14) Fe(1) C(9) C(5) 80.1(9) ? . . . .
C(14) Fe(1) C(9) C(8) -161.1(7) ? . . . .
C(9) Fe(1) C(15) C(14) 40(2) ? . . . .
C(9) Fe(1) C(15) C(16) 159.6(18) ? . . . .
C(15) Fe(1) C(9) C(5) 48(2) ? . . . .
C(15) Fe(1) C(9) C(8) 167.2(17) ? . . . .
C(9) Fe(1) C(16) C(15) -167.5(13) ? . . . .
C(9) Fe(1) C(16) C(17) -48.5(18) ? . . . .
C(16) Fe(1) C(9) C(5) -162.4(13) ? . . . .
C(16) Fe(1) C(9) C(8) -43.7(17) ? . . . .
C(9) Fe(1) C(17) C(16) 157.9(8) ? . . . .
C(9) Fe(1) C(17) C(18) -82.0(8) ? . . . .
C(17) Fe(1) C(9) C(5) 163.2(8) ? . . . .
C(17) Fe(1) C(9) C(8) -78.1(10) ? . . . .
C(9) Fe(1) C(18) C(14) -125.9(8) ? . . . .
C(9) Fe(1) C(18) C(17) 114.8(8) ? . . . .
C(18) Fe(1) C(9) C(5) 121.1(8) ? . . . .
C(18) Fe(1) C(9) C(8) -120.2(8) ? . . . .
C(14) Fe(1) C(15) C(16) 119.4(11) ? . . . .
C(15) Fe(1) C(14) C(10) 121.5(11) ? . . . .
C(15) Fe(1) C(14) C(18) -119.7(11) ? . . . .
C(14) Fe(1) C(16) C(15) -38.0(8) ? . . . .
C(14) Fe(1) C(16) C(17) 81.0(8) ? . . . .
C(16) Fe(1) C(14) C(10) 159.1(10) ? . . . .
C(16) Fe(1) C(14) C(15) 37.6(7) ? . . . .
C(16) Fe(1) C(14) C(18) -82.2(8) ? . . . .
C(14) Fe(1) C(17) C(16) -82.2(8) ? . . . .
C(14) Fe(1) C(17) C(18) 38.0(7) ? . . . .
C(17) Fe(1) C(14) C(10) -156.2(11) ? . . . .
C(17) Fe(1) C(14) C(15) 82.3(8) ? . . . .
C(17) Fe(1) C(14) C(18) -37.4(9) ? . . . .
C(14) Fe(1) C(18) C(17) -119.3(11) ? . . . .
C(18) Fe(1) C(14) C(10) -118.7(13) ? . . . .
C(18) Fe(1) C(14) C(15) 119.7(11) ? . . . .
C(15) Fe(1) C(16) C(17) 119.0(12) ? . . . .
C(16) Fe(1) C(15) C(14) -119.4(11) ? . . . .
C(15) Fe(1) C(17) C(16) -37.7(8) ? . . . .
C(15) Fe(1) C(17) C(18) 82.4(8) ? . . . .
C(17) Fe(1) C(15) C(14) -81.0(8) ? . . . .
C(17) Fe(1) C(15) C(16) 38.4(9) ? . . . .
C(15) Fe(1) C(18) C(14) 37.7(8) ? . . . .
C(15) Fe(1) C(18) C(17) -81.6(8) ? . . . .
C(18) Fe(1) C(15) C(14) -37.6(6) ? . . . .
C(18) Fe(1) C(15) C(16) 81.8(9) ? . . . .
C(16) Fe(1) C(17) C(18) 120.2(10) ? . . . .
C(17) Fe(1) C(16) C(15) -119.0(12) ? . . . .
C(16) Fe(1) C(18) C(14) 81.5(8) ? . . . .
C(16) Fe(1) C(18) C(17) -37.8(7) ? . . . .
C(18) Fe(1) C(16) C(15) -82.1(8) ? . . . .
C(18) Fe(1) C(16) C(17) 36.9(7) ? . . . .
C(17) Fe(1) C(18) C(14) 119.3(11) ? . . . .
C(18) Fe(1) C(17) C(16) -120.2(10) ? . . . .
C(23) Fe(2) C(24) C(25) 118.9 ? . . . .
C(24) Fe(2) C(23) C(19) 120.2 ? . . . .
C(24) Fe(2) C(23) C(27) -120.3 ? . . . .
C(23) Fe(2) C(24) C(25) 61.1 ? . . 56702 56702
C(24) Fe(2) C(23) C(19) -59.8 ? 56702 . . .
C(24) Fe(2) C(23) C(27) 59.7 ? 56702 . . .
C(23) Fe(2) C(25) C(24) -38.0 ? . . . .
C(23) Fe(2) C(25) C(26) 81.8 ? . . . .
C(25) Fe(2) C(23) C(19) 157.9 ? . . . .
C(25) Fe(2) C(23) C(24) 37.7 ? . . . .
C(25) Fe(2) C(23) C(27) -82.6 ? . . . .
C(23) Fe(2) C(25) C(24) -142.0 ? . . 56702 56702
C(23) Fe(2) C(25) C(26) 98.2 ? . . 56702 56702
C(25) Fe(2) C(23) C(19) -22.1 ? 56702 . . .
C(25) Fe(2) C(23) C(24) -142.3 ? 56702 . . .
C(25) Fe(2) C(23) C(27) 97.4 ? 56702 . . .
C(23) Fe(2) C(26) C(25) -81.4 ? . . . .
C(23) Fe(2) C(26) C(27) 39.8 ? . . . .
C(26) Fe(2) C(23) C(19) -158.8 ? . . . .
C(26) Fe(2) C(23) C(24) 81.0 ? . . . .
C(26) Fe(2) C(23) C(27) -39.3 ? . . . .
C(23) Fe(2) C(26) C(25) -98.6 ? . . 56702 56702
C(23) Fe(2) C(26) C(27) 140.2 ? . . 56702 56702
C(26) Fe(2) C(23) C(19) 21.2 ? 56702 . . .
C(26) Fe(2) C(23) C(24) -99.0 ? 56702 . . .
C(26) Fe(2) C(23) C(27) 140.7 ? 56702 . . .
C(23) Fe(2) C(27) C(26) -116.4 ? . . . .
C(27) Fe(2) C(23) C(19) -119.5 ? . . . .
C(27) Fe(2) C(23) C(24) 120.3 ? . . . .
C(23) Fe(2) C(27) C(26) -63.6 ? . . 56702 56702
C(27) Fe(2) C(23) C(19) 60.5 ? 56702 . . .
C(27) Fe(2) C(23) C(24) -59.7 ? 56702 . . .
C(23) Fe(2) C(24) C(25) -61.1 ? 56702 . . .
C(24) Fe(2) C(23) C(19) 59.8 ? . . 56702 56702
C(24) Fe(2) C(23) C(27) -59.7 ? . . 56702 56702
C(23) Fe(2) C(24) C(25) -118.9 ? 56702 . 56702 56702
C(24) Fe(2) C(23) C(19) -120.2 ? 56702 . 56702 56702
C(24) Fe(2) C(23) C(27) 120.3 ? 56702 . 56702 56702
C(23) Fe(2) C(25) C(24) 142.0 ? 56702 . . .
C(23) Fe(2) C(25) C(26) -98.2 ? 56702 . . .
C(25) Fe(2) C(23) C(19) 22.1 ? . . 56702 56702
C(25) Fe(2) C(23) C(24) 142.3 ? . . 56702 56702
C(25) Fe(2) C(23) C(27) -97.4 ? . . 56702 56702
C(23) Fe(2) C(25) C(24) 38.0 ? 56702 . 56702 56702
C(23) Fe(2) C(25) C(26) -81.8 ? 56702 . 56702 56702
C(25) Fe(2) C(23) C(19) -157.9 ? 56702 . 56702 56702
C(25) Fe(2) C(23) C(24) -37.7 ? 56702 . 56702 56702
C(25) Fe(2) C(23) C(27) 82.6 ? 56702 . 56702 56702
C(23) Fe(2) C(26) C(25) 98.6 ? 56702 . . .
C(23) Fe(2) C(26) C(27) -140.2 ? 56702 . . .
C(26) Fe(2) C(23) C(19) -21.2 ? . . 56702 56702
C(26) Fe(2) C(23) C(24) 99.0 ? . . 56702 56702
C(26) Fe(2) C(23) C(27) -140.7 ? . . 56702 56702
C(23) Fe(2) C(26) C(25) 81.4 ? 56702 . 56702 56702
C(23) Fe(2) C(26) C(27) -39.8 ? 56702 . 56702 56702
C(26) Fe(2) C(23) C(19) 158.8 ? 56702 . 56702 56702
C(26) Fe(2) C(23) C(24) -81.0 ? 56702 . 56702 56702
C(26) Fe(2) C(23) C(27) 39.3 ? 56702 . 56702 56702
C(23) Fe(2) C(27) C(26) 63.6 ? 56702 . . .
C(27) Fe(2) C(23) C(19) -60.5 ? . . 56702 56702
C(27) Fe(2) C(23) C(24) 59.7 ? . . 56702 56702
C(23) Fe(2) C(27) C(26) 116.4 ? 56702 . 56702 56702
C(27) Fe(2) C(23) C(19) 119.5 ? 56702 . 56702 56702
C(27) Fe(2) C(23) C(24) -120.3 ? 56702 . 56702 56702
C(24) Fe(2) C(25) C(26) 119.8 ? . . . .
C(25) Fe(2) C(24) C(23) -118.9 ? . . . .
C(24) Fe(2) C(25) C(26) 60.2 ? . . 56702 56702
C(25) Fe(2) C(24) C(23) 61.1 ? 56702 . . .
C(24) Fe(2) C(26) C(25) -37.3 ? . . . .
C(24) Fe(2) C(26) C(27) 83.8 ? . . . .
C(26) Fe(2) C(24) C(23) -81.8 ? . . . .
C(26) Fe(2) C(24) C(25) 37.1 ? . . . .
C(24) Fe(2) C(26) C(25) -142.7 ? . . 56702 56702
C(24) Fe(2) C(26) C(27) 96.2 ? . . 56702 56702
C(26) Fe(2) C(24) C(23) 98.2 ? 56702 . . .
C(26) Fe(2) C(24) C(25) -142.9 ? 56702 . . .
C(24) Fe(2) C(27) C(23) 36.9 ? . . . .
C(24) Fe(2) C(27) C(26) -79.4 ? . . . .
C(27) Fe(2) C(24) C(23) -37.6 ? . . . .
C(27) Fe(2) C(24) C(25) 81.3 ? . . . .
C(24) Fe(2) C(27) C(23) 143.1 ? . . 56702 56702
C(24) Fe(2) C(27) C(26) -100.6 ? . . 56702 56702
C(27) Fe(2) C(24) C(23) 142.4 ? 56702 . . .
C(27) Fe(2) C(24) C(25) -98.7 ? 56702 . . .
C(24) Fe(2) C(25) C(26) -60.2 ? 56702 . . .
C(25) Fe(2) C(24) C(23) -61.1 ? . . 56702 56702
C(24) Fe(2) C(25) C(26) -119.8 ? 56702 . 56702 56702
C(25) Fe(2) C(24) C(23) 118.9 ? 56702 . 56702 56702
C(24) Fe(2) C(26) C(25) 142.7 ? 56702 . . .
C(24) Fe(2) C(26) C(27) -96.2 ? 56702 . . .
C(26) Fe(2) C(24) C(23) -98.2 ? . . 56702 56702
C(26) Fe(2) C(24) C(25) 142.9 ? . . 56702 56702
C(24) Fe(2) C(26) C(25) 37.3 ? 56702 . 56702 56702
C(24) Fe(2) C(26) C(27) -83.8 ? 56702 . 56702 56702
C(26) Fe(2) C(24) C(23) 81.8 ? 56702 . 56702 56702
C(26) Fe(2) C(24) C(25) -37.1 ? 56702 . 56702 56702
C(24) Fe(2) C(27) C(23) -143.1 ? 56702 . . .
C(24) Fe(2) C(27) C(26) 100.6 ? 56702 . . .
C(27) Fe(2) C(24) C(23) -142.4 ? . . 56702 56702
C(27) Fe(2) C(24) C(25) 98.7 ? . . 56702 56702
C(24) Fe(2) C(27) C(23) -36.9 ? 56702 . 56702 56702
C(24) Fe(2) C(27) C(26) 79.4 ? 56702 . 56702 56702
C(27) Fe(2) C(24) C(23) 37.6 ? 56702 . 56702 56702
C(27) Fe(2) C(24) C(25) -81.3 ? 56702 . 56702 56702
C(25) Fe(2) C(26) C(27) 121.2 ? . . . .
C(26) Fe(2) C(25) C(24) -119.8 ? . . . .
C(25) Fe(2) C(26) C(27) 58.8 ? . . 56702 56702
C(26) Fe(2) C(25) C(24) 60.2 ? 56702 . . .
C(25) Fe(2) C(27) C(23) 80.2 ? . . . .
C(25) Fe(2) C(27) C(26) -36.2 ? . . . .
C(27) Fe(2) C(25) C(24) -82.8 ? . . . .
C(27) Fe(2) C(25) C(26) 37.0 ? . . . .
C(25) Fe(2) C(27) C(23) 99.8 ? . . 56702 56702
C(25) Fe(2) C(27) C(26) -143.8 ? . . 56702 56702
C(27) Fe(2) C(25) C(24) 97.2 ? 56702 . . .
C(27) Fe(2) C(25) C(26) -143.0 ? 56702 . . .
C(25) Fe(2) C(26) C(27) -58.8 ? 56702 . . .
C(26) Fe(2) C(25) C(24) -60.2 ? . . 56702 56702
C(25) Fe(2) C(26) C(27) -121.2 ? 56702 . 56702 56702
C(26) Fe(2) C(25) C(24) 119.8 ? 56702 . 56702 56702
C(25) Fe(2) C(27) C(23) -99.8 ? 56702 . . .
C(25) Fe(2) C(27) C(26) 143.8 ? 56702 . . .
C(27) Fe(2) C(25) C(24) -97.2 ? . . 56702 56702
C(27) Fe(2) C(25) C(26) 143.0 ? . . 56702 56702
C(25) Fe(2) C(27) C(23) -80.2 ? 56702 . 56702 56702
C(25) Fe(2) C(27) C(26) 36.2 ? 56702 . 56702 56702
C(27) Fe(2) C(25) C(24) 82.8 ? 56702 . 56702 56702
C(27) Fe(2) C(25) C(26) -37.0 ? 56702 . 56702 56702
C(26) Fe(2) C(27) C(23) 116.4 ? . . . .
C(27) Fe(2) C(26) C(25) -121.2 ? . . . .
C(26) Fe(2) C(27) C(23) 63.6 ? . . 56702 56702
C(27) Fe(2) C(26) C(25) 58.8 ? 56702 . . .
C(26) Fe(2) C(27) C(23) -63.6 ? 56702 . . .
C(27) Fe(2) C(26) C(25) -58.8 ? . . 56702 56702
C(26) Fe(2) C(27) C(23) -116.4 ? 56702 . 56702 56702
C(27) Fe(2) C(26) C(25) 121.2 ? 56702 . 56702 56702
Cu(1) N(1) C(2) C(1) -170.8(9) ? . . . .
Cu(1) N(1) C(3) C(4) 171.2(11) ? . . . .
C(2) N(1) C(3) C(4) -0.4(15) ? . . . .
C(3) N(1) C(2) C(1) 0.8(18) ? . . . .
C(1) N(2) C(4) C(3) 1(2) ? . . . .
C(4) N(2) C(1) C(2) -0.8(17) ? . . . .
C(4) N(2) C(1) C(5) -178.7(13) ? . . . .
Cu(2) N(3) C(11) C(10) 179.1(8) ? . . . .
Cu(2) N(3) C(12) C(13) -179.4(10) ? . . . .
C(11) N(3) C(12) C(13) -1.2(19) ? . . . .
C(12) N(3) C(11) C(10) 1.0(17) ? . . . .
C(10) N(4) C(13) C(12) -1(2) ? . . . .
C(13) N(4) C(10) C(11) 1.1(18) ? . . . .
C(13) N(4) C(10) C(14) -179.8(8) ? . . . .
C(20) N(5) C(21) C(22) -1(2) ? . . . .
C(21) N(5) C(20) C(19) 1(2) ? . . . .
C(19) N(6) C(22) C(21) 2(2) ? . . . .
C(22) N(6) C(19) C(20) -2(2) ? . . . .
C(22) N(6) C(19) C(23) 178.8(15) ? . . . .
N(2) C(1) C(2) N(1) -0.2(16) ? . . . .
N(2) C(1) C(5) Fe(1) -97.2(14) ? . . . .
N(2) C(1) C(5) C(6) 167.9(13) ? . . . .
N(2) C(1) C(5) C(9) -8.5(19) ? . . . .
C(2) C(1) C(5) Fe(1) 84.9(15) ? . . . .
C(2) C(1) C(5) C(6) -10(2) ? . . . .
C(2) C(1) C(5) C(9) 173.6(12) ? . . . .
C(5) C(1) C(2) N(1) 177.6(11) ? . . . .
N(1) C(3) C(4) N(2) -0.6(19) ? . . . .
Fe(1) C(5) C(6) C(7) 60.2(10) ? . . . .
Fe(1) C(5) C(9) C(8) -61.0(10) ? . . . .
C(1) C(5) C(6) Fe(1) 124.3(13) ? . . . .
C(1) C(5) C(6) C(7) -175.5(13) ? . . . .
C(1) C(5) C(9) Fe(1) -123.4(12) ? . . . .
C(1) C(5) C(9) C(8) 175.6(12) ? . . . .
C(6) C(5) C(9) Fe(1) 59.6(9) ? . . . .
C(6) C(5) C(9) C(8) -1.5(15) ? . . . .
C(9) C(5) C(6) Fe(1) -58.8(9) ? . . . .
C(9) C(5) C(6) C(7) 1.4(15) ? . . . .
Fe(1) C(6) C(7) C(8) 58.8(10) ? . . . .
C(5) C(6) C(7) Fe(1) -59.6(9) ? . . . .
C(5) C(6) C(7) C(8) -0.8(15) ? . . . .
Fe(1) C(7) C(8) C(9) 58.6(10) ? . . . .
C(6) C(7) C(8) Fe(1) -58.7(10) ? . . . .
C(6) C(7) C(8) C(9) -0.1(14) ? . . . .
Fe(1) C(8) C(9) C(5) 59.7(9) ? . . . .
C(7) C(8) C(9) Fe(1) -58.7(10) ? . . . .
C(7) C(8) C(9) C(5) 1.0(16) ? . . . .
N(4) C(10) C(11) N(3) -1.0(17) ? . . . .
N(4) C(10) C(14) Fe(1) 86.0(12) ? . . . .
N(4) C(10) C(14) C(15) 174.9(12) ? . . . .
N(4) C(10) C(14) C(18) -0.4(13) ? . . . .
C(11) C(10) C(14) Fe(1) -94.8(11) ? . . . .
C(11) C(10) C(14) C(15) -5.9(18) ? . . . .
C(11) C(10) C(14) C(18) 178.8(11) ? . . . .
C(14) C(10) C(11) N(3) 179.9(8) ? . . . .
N(3) C(12) C(13) N(4) 1(2) ? . . . .
Fe(1) C(14) C(15) C(16) -59.4(9) ? . . . .
Fe(1) C(14) C(18) C(17) 60.3(9) ? . . . .
C(10) C(14) C(15) Fe(1) -117.9(12) ? . . . .
C(10) C(14) C(15) C(16) -177.2(11) ? . . . .
C(10) C(14) C(18) Fe(1) 117.4(11) ? . . . .
C(10) C(14) C(18) C(17) 177.6(11) ? . . . .
C(15) C(14) C(18) Fe(1) -58.7(9) ? . . . .
C(15) C(14) C(18) C(17) 1.6(14) ? . . . .
C(18) C(14) C(15) Fe(1) 58.1(8) ? . . . .
C(18) C(14) C(15) C(16) -1.3(14) ? . . . .
Fe(1) C(15) C(16) C(17) -58.4(9) ? . . . .
C(14) C(15) C(16) Fe(1) 58.9(9) ? . . . .
C(14) C(15) C(16) C(17) 0.5(13) ? . . . .
Fe(1) C(16) C(17) C(18) -58.3(9) ? . . . .
C(15) C(16) C(17) Fe(1) 58.8(10) ? . . . .
C(15) C(16) C(17) C(18) 0.5(13) ? . . . .
Fe(1) C(17) C(18) C(14) -60.1(8) ? . . . .
C(16) C(17) C(18) Fe(1) 58.8(9) ? . . . .
C(16) C(17) C(18) C(14) -1.3(15) ? . . . .
N(6) C(19) C(20) N(5) 1(2) ? . . . .
N(6) C(19) C(23) Fe(2) -79.8 ? . . . .
N(6) C(19) C(23) C(24) 9.3 ? . . . .
N(6) C(19) C(23) C(27) -167.6 ? . . . .
C(20) C(19) C(23) Fe(2) 101.1 ? . . . .
C(20) C(19) C(23) C(24) -169.8 ? . . . .
C(20) C(19) C(23) C(27) 13.3 ? . . . .
C(23) C(19) C(20) N(5) -179.8(11) ? . . . .
N(5) C(21) C(22) N(6) 0(2) ? . . . .
Fe(2) C(23) C(24) C(25) -59.4 ? . . . .
Fe(2) C(23) C(27) C(26) 60.2 ? . . . .
C(19) C(23) C(24) Fe(2) -118.0 ? . . . .
C(19) C(23) C(24) C(25) -177.4 ? . . . .
C(19) C(23) C(27) Fe(2) 117.5 ? . . . .
C(19) C(23) C(27) C(26) 177.7 ? . . . .
C(24) C(23) C(27) Fe(2) -59.8 ? . . . .
C(24) C(23) C(27) C(26) 0.4 ? . . . .
C(27) C(23) C(24) Fe(2) 59.3 ? . . . .
C(27) C(23) C(24) C(25) -0.1 ? . . . .
Fe(2) C(24) C(25) C(26) -58.8 ? . . . .
C(23) C(24) C(25) Fe(2) 58.6 ? . . . .
C(23) C(24) C(25) C(26) -0.3 ? . . . .
Fe(2) C(25) C(26) C(27) -58.6 ? . . . .
C(24) C(25) C(26) Fe(2) 59.1 ? . . . .
C(24) C(25) C(26) C(27) 0.5 ? . . . .
Fe(2) C(26) C(27) C(23) -59.7 ? . . . .
C(25) C(26) C(27) Fe(2) 59.2 ? . . . .
C(25) C(26) C(27) C(23) -0.5 ? . . . .
